data_1519851
loop_
_publ_author_name
'Jia, Feng-Cheng'
'Xu, Cheng'
'Zhou, Zhi-Wen'
'Cai, Qun'
'Li, Deng-Kui'
'Wu, An-Xin'

_publ_section_title
;
 Consecutive Cycloaddition/SNAr/Reduction/Cyclization/Oxidation Sequences:
 A Copper-Catalyzed Multicomponent Synthesis of Fused N-Heterocycles.
;
_journal_issue 11
_journal_name_full 'Organic letters'
_journal_page_first 2820
_journal_page_last 2823
_journal_paper_doi 10.1021/acs.orglett.5b01242
_journal_volume 17
_journal_year 2015
_chemical_formula_sum 'C16 H12 N4'
_chemical_formula_weight 260.30
_chemical_name_systematic
; 
 ? 
;
_space_group_IT_number 14
_symmetry_cell_setting monoclinic
_symmetry_space_group_name_Hall '-P 2ybc'
_symmetry_space_group_name_H-M 'P 1 21/c 1'
_atom_sites_solution_hydrogens geom
_atom_sites_solution_primary direct
_atom_sites_solution_secondary difmap
_audit_creation_method SHELXL-97
_cell_angle_alpha 90.00
_cell_angle_beta 94.330(6)
_cell_angle_gamma 90.00
_cell_formula_units_Z 4
_cell_length_a 4.8624(19)
_cell_length_b 11.167(4)
_cell_length_c 23.437(9)
_cell_measurement_reflns_used 2661
_cell_measurement_temperature 298(2)
_cell_measurement_theta_max 26.49
_cell_measurement_theta_min 2.52
_cell_volume 1269.0(8)
_computing_cell_refinement 'Bruker SAINT'
_computing_data_collection 'Bruker APEX2'
_computing_data_reduction 'Bruker SAINT'
_computing_molecular_graphics 'Bruker SHELXTL'
_computing_publication_material 'Bruker SHELXTL'
_computing_structure_refinement 'SHELXL-97 (Sheldrick, 1997)'
_computing_structure_solution 'SHELXS-97 (Sheldrick, 1990)'
_diffrn_ambient_temperature 298(2)
_diffrn_measured_fraction_theta_full 0.992
_diffrn_measured_fraction_theta_max 0.992
_diffrn_measurement_device_type 'Bruker APEX-II CCD'
_diffrn_measurement_method '\f and \w scans'
_diffrn_radiation_monochromator graphite
_diffrn_radiation_source 'fine-focus sealed tube'
_diffrn_radiation_type MoK\a
_diffrn_radiation_wavelength 0.71073
_diffrn_reflns_av_R_equivalents 0.0351
_diffrn_reflns_av_sigmaI/netI 0.0348
_diffrn_reflns_limit_h_max 6
_diffrn_reflns_limit_h_min -5
_diffrn_reflns_limit_k_max 13
_diffrn_reflns_limit_k_min -14
_diffrn_reflns_limit_l_max 29
_diffrn_reflns_limit_l_min -29
_diffrn_reflns_number 9682
_diffrn_reflns_theta_full 26.50
_diffrn_reflns_theta_max 26.50
_diffrn_reflns_theta_min 1.74
_diffrn_standards_number 0
_exptl_absorpt_coefficient_mu 0.085
_exptl_absorpt_correction_T_max 0.9915
_exptl_absorpt_correction_T_min 0.9832
_exptl_absorpt_correction_type none
_exptl_crystal_colour colorless
_exptl_crystal_density_diffrn 1.363
_exptl_crystal_density_method 'not measured'
_exptl_crystal_description block
_exptl_crystal_F_000 544
_exptl_crystal_size_max 0.20
_exptl_crystal_size_mid 0.10
_exptl_crystal_size_min 0.10
_refine_diff_density_max 0.356
_refine_diff_density_min -0.223
_refine_diff_density_rms 0.050
_refine_ls_extinction_method none
_refine_ls_goodness_of_fit_ref 1.083
_refine_ls_hydrogen_treatment mixed
_refine_ls_matrix_type full
_refine_ls_number_parameters 182
_refine_ls_number_reflns 2609
_refine_ls_number_restraints 0
_refine_ls_restrained_S_all 1.083
_refine_ls_R_factor_all 0.0783
_refine_ls_R_factor_gt 0.0631
_refine_ls_shift/su_max 0.001
_refine_ls_shift/su_mean 0.000
_refine_ls_structure_factor_coef Fsqd
_refine_ls_weighting_details 'calc w=1/[\s^2^(Fo^2^)+(0.0695P)^2^+1.1016P] where P=(Fo^2^+2Fc^2^)/3'
_refine_ls_weighting_scheme calc
_refine_ls_wR_factor_gt 0.1712
_refine_ls_wR_factor_ref 0.1812
_reflns_number_gt 2047
_reflns_number_total 2609
_reflns_threshold_expression >2sigma(I)
_cod_data_source_file ol5b01242_si_002.cif
_cod_data_source_block e:\131123b\work\mo_131123b_0m
_cod_depositor_comments
;
The following automatic conversions were performed:

'_symmetry_cell_setting' value 'Monoclinic' changed to 'monoclinic'
according to
/usr/data/users/saulius/crontab/automatic-downloads/rss-feeds/ACS/lib/dictionaries/cif_core.dic
dictionary named 'cif_core.dic' version 2.4.2 from 2011-04-26.

Automatic conversion script
Id: cif_fix_values 3271 2015-04-21 07:52:19Z andrius 

 Adding full bibliography for 1519851.cif.
;
_cod_original_cell_volume 1268.9(8)
_cod_original_sg_symbol_H-M P2(1)/c
_cod_database_code 1519851

loop_
_symmetry_equiv_pos_as_xyz
'x, y, z'
'-x, y+1/2, -z+1/2'
'-x, -y, -z'
'x, -y-1/2, z-1/2'

loop_
_atom_site_label
_atom_site_type_symbol
_atom_site_fract_x
_atom_site_fract_y
_atom_site_fract_z
_atom_site_U_iso_or_equiv
_atom_site_adp_type
_atom_site_occupancy
_atom_site_symmetry_multiplicity
_atom_site_calc_flag
_atom_site_refinement_flags
C1 C 0.4210(5) 0.7832(2) 0.40734(11) 0.0392(6) Uani 1 1 d .
C2 C 0.3213(5) 0.6773(2) 0.38214(11) 0.0410(6) Uani 1 1 d .
C3 C 0.4355(6) 0.5699(2) 0.40288(13) 0.0502(7) Uani 1 1 d .
H3 H 0.3703 0.4978 0.3872 0.060 Uiso 1 1 calc R
C4 C 0.6431(7) 0.5687(3) 0.44617(13) 0.0569(8) Uani 1 1 d .
H4 H 0.7197 0.4961 0.4587 0.068 Uiso 1 1 calc R
C5 C 0.7385(7) 0.6741(3) 0.47109(13) 0.0560(8) Uani 1 1 d .
H5 H 0.8777 0.6724 0.5006 0.067 Uiso 1 1 calc R
C6 C 0.6276(6) 0.7822(2) 0.45233(11) 0.0452(6) Uani 1 1 d .
H6 H 0.6892 0.8535 0.4694 0.054 Uiso 1 1 calc R
C7 C 0.0918(6) 0.6771(3) 0.33631(13) 0.0512(7) Uani 1 1 d .
H7A H -0.0704 0.7109 0.3509 0.077 Uiso 1 1 calc R
H7B H 0.0542 0.5963 0.3240 0.077 Uiso 1 1 calc R
H7C H 0.1436 0.7239 0.3045 0.077 Uiso 1 1 calc R
C8 C 0.3066(5) 0.9017(2) 0.38707(10) 0.0365(6) Uani 1 1 d .
C9 C 0.3129(5) 1.0546(2) 0.31316(10) 0.0359(5) Uani 1 1 d .
C10 C 0.1262(5) 1.1246(2) 0.34447(10) 0.0355(5) Uani 1 1 d .
C11 C 0.0446(5) 1.0738(2) 0.39530(10) 0.0359(5) Uani 1 1 d .
C12 C -0.1454(6) 1.1342(2) 0.42666(12) 0.0448(6) Uani 1 1 d .
H12 H -0.2009 1.1013 0.4604 0.054 Uiso 1 1 calc R
C13 C -0.2497(6) 1.2424(3) 0.40736(13) 0.0516(7) Uani 1 1 d .
H13 H -0.3801 1.2815 0.4277 0.062 Uiso 1 1 calc R
C14 C -0.1625(7) 1.2943(3) 0.35786(13) 0.0544(8) Uani 1 1 d .
H14 H -0.2326 1.3683 0.3458 0.065 Uiso 1 1 calc R
C15 C 0.0249(6) 1.2373(2) 0.32688(12) 0.0479(7) Uani 1 1 d .
H15 H 0.0852 1.2732 0.2942 0.058 Uiso 1 1 calc R
C16 C 0.4458(6) 1.0623(3) 0.26390(11) 0.0463(7) Uani 1 1 d .
H16 H 0.4364 1.1268 0.2387 0.056 Uiso 1 1 calc R
N1 N 0.1447(4) 0.96325(18) 0.41616(9) 0.0392(5) Uani 1 1 d .
N2 N 0.3894(4) 0.94485(18) 0.33490(8) 0.0369(5) Uani 1 1 d .
N3 N 0.5931(5) 0.9611(2) 0.25768(10) 0.0525(6) Uani 1 1 d .
N4 N 0.5626(5) 0.8880(2) 0.30043(10) 0.0484(6) Uani 1 1 d .

loop_
_atom_site_aniso_label
_atom_site_aniso_U_11
_atom_site_aniso_U_22
_atom_site_aniso_U_33
_atom_site_aniso_U_23
_atom_site_aniso_U_13
_atom_site_aniso_U_12
C1 0.0435(14) 0.0357(13) 0.0401(13) 0.0021(10) 0.0131(11) 0.0056(11)
C2 0.0410(14) 0.0408(14) 0.0421(13) -0.0040(11) 0.0093(11) 0.0030(11)
C3 0.0545(17) 0.0342(14) 0.0625(17) -0.0009(12) 0.0088(14) 0.0059(12)
C4 0.070(2) 0.0396(16) 0.0604(18) 0.0087(13) 0.0036(15) 0.0133(14)
C5 0.0616(19) 0.0547(18) 0.0498(16) 0.0054(13) -0.0089(14) 0.0110(15)
C6 0.0492(16) 0.0409(14) 0.0449(14) 0.0014(11) -0.0010(12) 0.0018(12)
C7 0.0431(15) 0.0551(17) 0.0552(16) -0.0094(13) 0.0026(12) 0.0032(13)
C8 0.0410(14) 0.0317(12) 0.0375(12) 0.0009(10) 0.0067(10) 0.0024(10)
C9 0.0366(13) 0.0340(12) 0.0364(12) 0.0036(10) -0.0013(10) 0.0001(10)
C10 0.0374(13) 0.0311(12) 0.0373(12) -0.0023(9) -0.0024(10) 0.0005(10)
C11 0.0391(13) 0.0292(12) 0.0391(12) -0.0030(9) 0.0008(10) 0.0011(10)
C12 0.0507(16) 0.0377(14) 0.0466(14) -0.0082(11) 0.0085(12) 0.0014(12)
C13 0.0527(17) 0.0411(15) 0.0607(17) -0.0139(13) 0.0025(14) 0.0130(13)
C14 0.066(2) 0.0359(14) 0.0598(18) -0.0029(13) -0.0068(15) 0.0174(13)
C15 0.0576(18) 0.0392(14) 0.0453(15) 0.0057(11) -0.0070(13) 0.0059(12)
C16 0.0495(16) 0.0513(16) 0.0386(13) 0.0100(12) 0.0061(11) 0.0039(13)
N1 0.0484(13) 0.0308(11) 0.0396(11) 0.0005(8) 0.0110(9) 0.0041(9)
N2 0.0419(12) 0.0341(11) 0.0356(10) 0.0012(8) 0.0075(9) 0.0058(9)
N3 0.0569(15) 0.0582(15) 0.0446(12) 0.0071(11) 0.0174(11) 0.0058(12)
N4 0.0546(14) 0.0477(13) 0.0450(12) -0.0008(10) 0.0180(10) 0.0117(11)

loop_
_atom_type_symbol
_atom_type_description
_atom_type_scat_dispersion_real
_atom_type_scat_dispersion_imag
_atom_type_scat_source
C C 0.0033 0.0016 'International Tables Vol C Tables 4.2.6.8 and 6.1.1.4'
H H 0.0000 0.0000 'International Tables Vol C Tables 4.2.6.8 and 6.1.1.4'
N N 0.0061 0.0033 'International Tables Vol C Tables 4.2.6.8 and 6.1.1.4'

loop_
_geom_angle_atom_site_label_1
_geom_angle_atom_site_label_2
_geom_angle_atom_site_label_3
_geom_angle
C2 C1 C6 121.3(2)
C2 C1 C8 120.4(2)
C6 C1 C8 118.3(2)
C1 C2 C3 117.8(3)
C1 C2 C7 121.7(2)
C3 C2 C7 120.5(3)
C4 C3 C2 121.1(3)
C4 C3 H3 119.5
C2 C3 H3 119.5
C3 C4 C5 120.6(3)
C3 C4 H4 119.7
C5 C4 H4 119.7
C4 C5 C6 120.0(3)
C4 C5 H5 120.0
C6 C5 H5 120.0
C5 C6 C1 119.2(3)
C5 C6 H6 120.4
C1 C6 H6 120.4
C2 C7 H7A 109.5
C2 C7 H7B 109.5
H7A C7 H7B 109.5
C2 C7 H7C 109.5
H7A C7 H7C 109.5
H7B C7 H7C 109.5
N1 C8 N2 120.6(2)
N1 C8 C1 122.3(2)
N2 C8 C1 117.1(2)
C16 C9 N2 103.8(2)
C16 C9 C10 138.8(2)
N2 C9 C10 117.4(2)
C15 C10 C11 119.8(2)
C15 C10 C9 123.9(2)
C11 C10 C9 116.3(2)
C12 C11 N1 117.9(2)
C12 C11 C10 119.5(2)
N1 C11 C10 122.6(2)
C13 C12 C11 119.6(3)
C13 C12 H12 120.2
C11 C12 H12 120.2
C12 C13 C14 120.8(3)
C12 C13 H13 119.6
C14 C13 H13 119.6
C15 C14 C13 120.5(3)
C15 C14 H14 119.7
C13 C14 H14 119.7
C14 C15 C10 119.7(3)
C14 C15 H15 120.1
C10 C15 H15 120.1
N3 C16 C9 109.1(2)
N3 C16 H16 125.5
C9 C16 H16 125.5
C8 N1 C11 119.9(2)
N4 N2 C9 111.0(2)
N4 N2 C8 125.9(2)
C9 N2 C8 123.1(2)
N4 N3 C16 110.3(2)
N3 N4 N2 105.9(2)

loop_
_geom_bond_atom_site_label_1
_geom_bond_atom_site_label_2
_geom_bond_distance
C1 C2 1.392(4)
C1 C6 1.400(4)
C1 C8 1.499(3)
C2 C3 1.393(4)
C2 C7 1.490(4)
C3 C4 1.376(4)
C3 H3 0.9300
C4 C5 1.379(4)
C4 H4 0.9300
C5 C6 1.380(4)
C5 H5 0.9300
C6 H6 0.9300
C7 H7A 0.9600
C7 H7B 0.9600
C7 H7C 0.9600
C8 N1 1.280(3)
C8 N2 1.401(3)
C9 C16 1.368(4)
C9 N2 1.368(3)
C9 C10 1.440(3)
C10 C15 1.403(4)
C10 C11 1.403(3)
C11 C12 1.396(4)
C11 N1 1.402(3)
C12 C13 1.374(4)
C12 H12 0.9300
C13 C14 1.391(4)
C13 H13 0.9300
C14 C15 1.364(4)
C14 H14 0.9300
C15 H15 0.9300
C16 N3 1.352(4)
C16 H16 0.9300
N2 N4 1.366(3)
N3 N4 1.309(3)

loop_
_geom_torsion_atom_site_label_1
_geom_torsion_atom_site_label_2
_geom_torsion_atom_site_label_3
_geom_torsion_atom_site_label_4
_geom_torsion
C6 C1 C2 C3 -0.5(4)
C8 C1 C2 C3 -179.9(2)
C6 C1 C2 C7 176.8(2)
C8 C1 C2 C7 -2.6(4)
C1 C2 C3 C4 -1.1(4)
C7 C2 C3 C4 -178.4(3)
C2 C3 C4 C5 1.6(5)
C3 C4 C5 C6 -0.6(5)
C4 C5 C6 C1 -0.9(5)
C2 C1 C6 C5 1.5(4)
C8 C1 C6 C5 -179.1(3)
C2 C1 C8 N1 106.2(3)
C6 C1 C8 N1 -73.2(3)
C2 C1 C8 N2 -75.3(3)
C6 C1 C8 N2 105.3(3)
C16 C9 C10 C15 -0.3(5)
N2 C9 C10 C15 -178.5(2)
C16 C9 C10 C11 179.5(3)
N2 C9 C10 C11 1.3(3)
C15 C10 C11 C12 2.5(4)
C9 C10 C11 C12 -177.3(2)
C15 C10 C11 N1 -178.0(2)
C9 C10 C11 N1 2.2(4)
N1 C11 C12 C13 -179.6(2)
C10 C11 C12 C13 0.0(4)
C11 C12 C13 C14 -1.8(4)
C12 C13 C14 C15 1.2(5)
C13 C14 C15 C10 1.3(4)
C11 C10 C15 C14 -3.2(4)
C9 C10 C15 C14 176.6(3)
N2 C9 C16 N3 -0.1(3)
C10 C9 C16 N3 -178.5(3)
N2 C8 N1 C11 1.3(4)
C1 C8 N1 C11 179.7(2)
C12 C11 N1 C8 175.9(2)
C10 C11 N1 C8 -3.6(4)
C16 C9 N2 N4 0.2(3)
C10 C9 N2 N4 179.0(2)
C16 C9 N2 C8 177.6(2)
C10 C9 N2 C8 -3.6(4)
N1 C8 N2 N4 179.4(2)
C1 C8 N2 N4 0.8(4)
N1 C8 N2 C9 2.4(4)
C1 C8 N2 C9 -176.2(2)
C9 C16 N3 N4 0.0(3)
C16 N3 N4 N2 0.1(3)
C9 N2 N4 N3 -0.2(3)
C8 N2 N4 N3 -177.5(2)
